data_8101453
loop_
_publ_author_name
'Nesper, Reinhard'
'Z\"urcher, Fabio'

_publ_section_title
;
Redetermination of the crystal structure of pentastrontium trisilicide, 
Sr~5~Si~3~
;
_journal_issue 1
_journal_name_full 'Zeitschrift f\"ur Kristallographie - New Crystal Structures'
_journal_page_first 19
_journal_page_last 19
_journal_volume 214
_journal_year 1999
_chemical_formula_moiety 'Sr5 Si3'
_chemical_formula_sum 'Si3 Sr5'
_chemical_formula_weight 522.37
_space_group_IT_number 140
_symmetry_cell_setting tetragonal
_symmetry_space_group_name_Hall '-I 4 2c'
_symmetry_space_group_name_H-M 'I 4/m c m'
_cell_angle_alpha 90.00
_cell_angle_beta 90.00
_cell_angle_gamma 90.00
_cell_formula_units_Z 4
_cell_length_a 8.089(4)
_cell_length_b 8.089(4)
_cell_length_c 15.733(8)
_cell_measurement_temperature 298(2)
_cell_volume 1029.4(9)
_diffrn_ambient_temperature 298(2)
_exptl_crystal_density_diffrn 3.371
_refine_ls_R_factor_obs 0.0288
_refine_ls_wR_factor_obs 0.0551
_cod_database_code 8101453

loop_
_symmetry_equiv_pos_as_xyz
'x, y, z'
'-x, -y, z'
'-y, x, z'
'y, -x, z'
'-x, y, -z+1/2'
'x, -y, -z+1/2'
'y, x, -z+1/2'
'-y, -x, -z+1/2'
'x+1/2, y+1/2, z+1/2'
'-x+1/2, -y+1/2, z+1/2'
'-y+1/2, x+1/2, z+1/2'
'y+1/2, -x+1/2, z+1/2'
'-x+1/2, y+1/2, -z+1'
'x+1/2, -y+1/2, -z+1'
'y+1/2, x+1/2, -z+1'
'-y+1/2, -x+1/2, -z+1'
'-x, -y, -z'
'x, y, -z'
'y, -x, -z'
'-y, x, -z'
'x, -y, z-1/2'
'-x, y, z-1/2'
'-y, -x, z-1/2'
'y, x, z-1/2'
'-x+1/2, -y+1/2, -z+1/2'
'x+1/2, y+1/2, -z+1/2'
'y+1/2, -x+1/2, -z+1/2'
'-y+1/2, x+1/2, -z+1/2'
'x+1/2, -y+1/2, z'
'-x+1/2, y+1/2, z'
'-y+1/2, -x+1/2, z'
'y+1/2, x+1/2, z'

loop_
_atom_site_aniso_label
_atom_site_aniso_U_11
_atom_site_aniso_U_22
_atom_site_aniso_U_33
_atom_site_aniso_U_23
_atom_site_aniso_U_13
_atom_site_aniso_U_12
Sr1 0.0182(3) 0.0182(3) 0.0498(7) 0.000 0.000 0.000
Sr2 0.0211(2) 0.0211(2) 0.0227(2) -0.00301(15) -0.00301(15) 0.00025(18)
Si1 0.0233(9) 0.0233(9) 0.0232(14) 0.000 0.000 0.000
Si2 0.0172(6) 0.0172(6) 0.0200(9) 0.000 0.000 -0.0003(7)

loop_
_atom_site_label
_atom_site_type_symbol
_atom_site_fract_x
_atom_site_fract_y
_atom_site_fract_z
_atom_site_U_iso_or_equiv
_atom_site_thermal_displace_type
_atom_site_occupancy
_atom_site_calc_flag
_atom_site_refinement_flags
_atom_site_disorder_group
Sr1 Sr 0.0000 0.0000 0.0000 0.0288(3) Uani 1 d S .
Sr2 Sr 0.17815(4) 0.67815(4) 0.14162(3) 0.02163(17) Uani 1 d S .
Si1 Si 0.0000 0.0000 0.2500 0.0232(6) Uani 1 d S .
Si2 Si 0.39188(18) 0.89188(18) 0.0000 0.0181(4) Uani 1 d S .

loop_
_geom_bond_atom_site_label_1
_geom_bond_atom_site_label_2
_geom_bond_distance
_geom_bond_site_symmetry_2
_geom_bond_publ_flag
Sr1 Si2 3.2882(10) 19_455 ?
Sr1 Si2 3.2882(10) 3_655 ?
Sr1 Si2 3.2882(10) 17_565 ?
Sr1 Si2 3.2882(10) 1_545 ?
Sr1 Sr2 3.7173(3) 19_455 ?
Sr1 Sr2 3.7173(3) 3_655 ?
Sr1 Sr2 3.7173(3) 2_565 ?
Sr1 Sr2 3.7173(3) 18_545 ?
Sr1 Sr2 3.7173(3) 4_455 ?
Sr1 Sr2 3.7173(3) 20_655 ?
Sr1 Sr2 3.7173(3) 1_545 ?
Sr1 Sr2 3.7173(3) 17_565 ?
Sr1 Si1 3.9333(3) . ?
Sr1 Si1 3.9333(3) 17 ?
Sr1 Si2 4.9961(17) 17_665 ?
Sr1 Si2 4.9961(17) 1_445 ?
Sr1 Si2 4.9961(17) 19_465 ?
Sr1 Si2 4.9961(17) 3_645 ?
Sr2 Si2 3.2631(9) 19_465 ?
Sr2 Si2 3.2631(9) 3_655 ?
Sr2 Si2 3.3078(16) . ?
Sr2 Si1 3.4295(3) 25 ?
Sr2 Si1 3.4295(3) 1_565 ?
Sr2 Sr1 3.7173(3) 13_554 ?
Sr2 Sr1 3.7173(3) 1_565 ?
Sr2 Sr2 3.7858(10) 25_565 ?
Sr2 Sr2 4.0758(9) 2_565 ?
Sr2 Sr2 4.2080(3) 3_665 ?
Sr2 Sr2 4.2080(3) 4_565 ?
Sr2 Sr2 4.2081(3) 3_655 ?
Sr2 Sr2 4.2081(3) 4_465 ?
Sr2 Sr2 4.4562(10) 18 ?
Sr2 Sr2 4.4650(9) 27_455 ?
Sr2 Sr2 4.4650(9) 28 ?
Sr2 Si2 5.3997(19) 17_675 ?
Si1 Sr2 3.4295(3) 4_455 ?
Si1 Sr2 3.4295(3) 27_455 ?
Si1 Sr2 3.4295(3) 25 ?
Si1 Sr2 3.4295(3) 1_545 ?
Si1 Sr2 3.4295(3) 28_545 ?
Si1 Sr2 3.4295(3) 3_655 ?
Si1 Sr2 3.4295(3) 2_565 ?
Si1 Sr2 3.4295(3) 26_445 ?
Si1 Sr1 3.9333(3) 5 ?
Si1 Si2 5.1267(7) 27_455 ?
Si1 Si2 5.1267(7) 19_455 ?
Si1 Si2 5.1267(7) 9_445 ?
Si1 Si2 5.1267(7) 17_565 ?
Si1 Si2 5.1267(7) 1_545 ?
Si1 Si2 5.1267(7) 3_655 ?
Si1 Si2 5.1267(7) 11_545 ?
Si1 Si2 5.1267(7) 25 ?
Si2 Si2 2.474(4) 17_675 ?
Si2 Sr2 3.2630(9) 4_565 ?
Si2 Sr2 3.2630(9) 3_665 ?
Si2 Sr2 3.2630(9) 20_665 ?
Si2 Sr2 3.2630(9) 19_565 ?
Si2 Sr1 3.2882(10) 13_554 ?
Si2 Sr1 3.2882(10) 1_565 ?
Si2 Sr2 3.3078(16) 18 ?
Si2 Si2 4.6502(14) 19_565 ?
Si2 Si2 4.6502(14) 3_665 ?
Si2 Si2 4.6502(14) 19_465 ?
Si2 Si2 4.6502(14) 3_655 ?
Si2 Sr1 4.9961(17) 13_564 ?
Si2 Sr1 4.9961(17) 1_665 ?
Si2 Si1 5.1267(7) 9_554 ?
Si2 Si1 5.1267(7) 17_565 ?
Si2 Si1 5.1267(7) 25 ?
Si2 Si1 5.1267(7) 1_565 ?
Si2 Sr2 5.3997(19) 2_675 ?
